data_2222803
loop_
_publ_author_name
'Xie, Hui-Dong'
'Jin, Li'
'Xie, Cheng-Zhi'

_publ_section_title
;Diaquabis(5-carboxy-1<i>H</i>-pyrazole-3-carboxylato-\k^2^<i>N</i>^2^,<i>O</i>^3^)cobalt(II)
 dihydrate
;
_journal_coeditor_code LH2869
_journal_issue 8
_journal_name_full 'Acta Crystallographica Section E'
_journal_page_first m1009
_journal_page_last m1010
_journal_paper_doi 10.1107/S1600536809029456
_journal_volume 65
_journal_year 2009
_chemical_formula_iupac '[Co (C5 H3 N2 O4)2 (H2 O)2], 2H2 O'
_chemical_formula_moiety 'C10 H10 Co N4 O10, 2(H2 O)'
_chemical_formula_sum 'C10 H14 Co N4 O12'
_chemical_formula_weight 441.18
_chemical_name_systematic
;
Diaquabis(5-carboxy-1<i>H</i>-pyrazole-3-carboxylato-
\k^2^<i>N</i>^2^,<i>O</i>^3^)cobalt(II) dihydrate
;
_space_group_IT_number 14
_symmetry_cell_setting monoclinic
_symmetry_space_group_name_Hall '-P 2ybc'
_symmetry_space_group_name_H-M 'P 1 21/c 1'
_atom_sites_solution_hydrogens geom
_atom_sites_solution_primary direct
_atom_sites_solution_secondary difmap
_audit_creation_method SHELXL-97
_cell_angle_alpha 90.00
_cell_angle_beta 108.641(4)
_cell_angle_gamma 90.00
_cell_formula_units_Z 2
_cell_length_a 10.030(3)
_cell_length_b 12.483(4)
_cell_length_c 6.827(2)
_cell_measurement_reflns_used 2747
_cell_measurement_temperature 291(2)
_cell_measurement_theta_max 27.90
_cell_measurement_theta_min 2.69
_cell_volume 809.9(4)
_computing_cell_refinement 'SAINT (Bruker, 2001)'
_computing_data_collection 'SMART (Bruker, 2001)'
_computing_data_reduction 'SAINT (Bruker, 2001)'
_computing_molecular_graphics 'SHELXTL (Sheldrick, 2008)'
_computing_publication_material 'SHELXTL (Sheldrick, 2008)'
_computing_structure_refinement 'SHELXL97 (Sheldrick, 2008)'
_computing_structure_solution 'SHELXS97 (Sheldrick, 2008)'
_diffrn_ambient_temperature 291(2)
_diffrn_measured_fraction_theta_full 0.993
_diffrn_measured_fraction_theta_max 0.993
_diffrn_measurement_device_type 'Bruker SMART CCD'
_diffrn_measurement_method '\f and \w scans'
_diffrn_radiation_monochromator graphite
_diffrn_radiation_source 'fine-focus sealed tube'
_diffrn_radiation_type MoK\a
_diffrn_radiation_wavelength 0.71073
_diffrn_reflns_av_R_equivalents 0.0359
_diffrn_reflns_av_sigmaI/netI 0.0330
_diffrn_reflns_limit_h_max 12
_diffrn_reflns_limit_h_min -12
_diffrn_reflns_limit_k_max 15
_diffrn_reflns_limit_k_min -15
_diffrn_reflns_limit_l_max 8
_diffrn_reflns_limit_l_min -8
_diffrn_reflns_number 5748
_diffrn_reflns_theta_full 25.49
_diffrn_reflns_theta_max 25.49
_diffrn_reflns_theta_min 2.69
_exptl_absorpt_coefficient_mu 1.136
_exptl_absorpt_correction_T_max 0.8535
_exptl_absorpt_correction_T_min 0.7132
_exptl_absorpt_correction_type multi-scan
_exptl_absorpt_process_details '(SADABS; Sheldrick, 1996)'
_exptl_crystal_colour orange
_exptl_crystal_density_diffrn 1.809
_exptl_crystal_density_method 'not measured'
_exptl_crystal_description block
_exptl_crystal_F_000 450
_exptl_crystal_size_max 0.32
_exptl_crystal_size_mid 0.27
_exptl_crystal_size_min 0.14
_refine_diff_density_max 0.843
_refine_diff_density_min -0.442
_refine_ls_extinction_method none
_refine_ls_goodness_of_fit_ref 1.122
_refine_ls_hydrogen_treatment mixed
_refine_ls_matrix_type full
_refine_ls_number_parameters 129
_refine_ls_number_reflns 1502
_refine_ls_number_restraints 0
_refine_ls_restrained_S_all 1.122
_refine_ls_R_factor_all 0.0532
_refine_ls_R_factor_gt 0.0477
_refine_ls_shift/su_max 0.000
_refine_ls_shift/su_mean 0.000
_refine_ls_structure_factor_coef Fsqd
_refine_ls_weighting_details 'calc w=1/[\s^2^(Fo^2^)+(0.0775P)^2^+1.4115P] where P=(Fo^2^+2Fc^2^)/3'
_refine_ls_weighting_scheme calc
_refine_ls_wR_factor_gt 0.1381
_refine_ls_wR_factor_ref 0.1417
_reflns_number_gt 1331
_reflns_number_total 1502
_reflns_threshold_expression I>2\s(I)
_cod_data_source_file lh2869.cif
_cod_data_source_block I
_cod_depositor_comments
;
The following automatic conversions were performed:
'_symmetry_cell_setting' value 'Monoclinic' changed to 'monoclinic'
according to '/home/saulius/struct/CIF-dictionaries/cif_core.dic'
dictionary named 'cif_core.dic' version 2.4.1 from 2010-06-29.

Automatic conversion script
Id: cif_fix_enum 1527 2010-12-29 10:47:43Z saulius 

The following automatic conversions were performed:

'_symmetry_cell_setting' value 'Monoclinic' changed to 'monoclinic'
according to /home/saulius/struct/CIF-dictionaries/cif_core.dic
dictionary named 'cif_core.dic' version 2.4.1 from 2010-06-29.

Automatic conversion script
Id: cif_fix_values 1715 2011-07-08 13:25:40Z adriana 
;
_cod_original_cell_volume 809.9(5)
_cod_original_sg_symbol_H-M 'P 21/c'
_cod_database_code 2222803
_cod_database_fobs_code 2222803

loop_
_symmetry_equiv_pos_as_xyz
'x, y, z'
'-x, y+1/2, -z+1/2'
'-x, -y, -z'
'x, -y-1/2, z-1/2'

loop_
_atom_site_type_symbol
_atom_site_label
_atom_site_fract_x
_atom_site_fract_y
_atom_site_fract_z
_atom_site_U_iso_or_equiv
_atom_site_adp_type
_atom_site_calc_flag
_atom_site_refinement_flags
_atom_site_occupancy
_atom_site_disorder_assembly
_atom_site_disorder_group
Co Co1 0.5000 1.0000 0.0000 0.0227(3) Uani d S 1 . .
O O1 0.5183(3) 0.8358(2) -0.0667(5) 0.0308(6) Uani d . 1 . .
O O2 0.6657(3) 0.6977(2) -0.0142(5) 0.0337(7) Uani d . 1 . .
O O3 1.1998(3) 0.9569(3) 0.3134(5) 0.0408(8) Uani d . 1 . .
O O4 1.0960(3) 1.1105(2) 0.3529(5) 0.0366(7) Uani d . 1 . .
H H4 1.1772 1.1324 0.3977 0.055 Uiso calc R 1 . .
O O5 0.4797(3) 0.9554(3) 0.2803(5) 0.0378(7) Uani d . 1 . .
H H1W 0.4031 0.9594 0.3020 0.045 Uiso d R 1 . .
H H2W 0.5296 0.9069 0.3484 0.045 Uiso d R 1 . .
O O6 0.7621(4) 0.2301(3) 0.2670(8) 0.0684(13) Uani d . 1 . .
H H3W 0.7617 0.2926 0.3116 0.082 Uiso d R 1 . .
N N1 0.7187(3) 0.9727(3) 0.1137(5) 0.0238(7) Uani d . 1 . .
N N2 0.8371(3) 1.0290(2) 0.1925(5) 0.0237(7) Uani d . 1 . .
H H2 0.8402 1.0958 0.2251 0.028 Uiso calc R 1 . .
C C1 0.6402(4) 0.7957(3) -0.0049(6) 0.0239(8) Uani d . 1 . .
C C2 0.7586(4) 0.8723(3) 0.0850(6) 0.0232(7) Uani d . 1 . .
C C3 0.9054(4) 0.8646(3) 0.1462(6) 0.0255(8) Uani d . 1 . .
H H3 0.9595 0.8047 0.1422 0.031 Uiso calc R 1 . .
C C4 0.9519(4) 0.9668(3) 0.2143(6) 0.0246(8) Uani d . 1 . .
C C5 1.0964(4) 1.0103(3) 0.2981(6) 0.0264(8) Uani d . 1 . .
H H4W 0.678(12) 0.232(9) 0.182(18) 0.19(4) Uiso d . 1 . .

loop_
_atom_site_aniso_label
_atom_site_aniso_U_11
_atom_site_aniso_U_22
_atom_site_aniso_U_33
_atom_site_aniso_U_12
_atom_site_aniso_U_13
_atom_site_aniso_U_23
Co1 0.0135(4) 0.0169(4) 0.0356(4) 0.0024(2) 0.0049(3) 0.0001(3)
O1 0.0156(13) 0.0203(13) 0.0522(17) 0.0011(10) 0.0046(11) -0.0035(12)
O2 0.0203(14) 0.0210(14) 0.0535(18) 0.0006(10) 0.0031(12) -0.0062(12)
O3 0.0198(15) 0.0342(16) 0.066(2) 0.0006(12) 0.0106(14) -0.0041(15)
O4 0.0207(14) 0.0269(15) 0.0568(19) -0.0042(11) 0.0048(13) -0.0063(13)
O5 0.0292(16) 0.0418(17) 0.0443(16) 0.0129(13) 0.0143(13) 0.0130(14)
O6 0.041(2) 0.0318(19) 0.124(4) 0.0026(15) 0.014(2) -0.010(2)
N1 0.0136(15) 0.0210(15) 0.0344(17) 0.0010(12) 0.0041(12) -0.0024(12)
N2 0.0159(15) 0.0154(14) 0.0379(17) -0.0022(12) 0.0059(13) -0.0025(13)
C1 0.0170(17) 0.0197(18) 0.0327(19) -0.0005(14) 0.0047(15) -0.0014(14)
C2 0.0167(17) 0.0185(17) 0.0329(19) -0.0012(14) 0.0056(15) -0.0014(14)
C3 0.0171(17) 0.0183(18) 0.039(2) 0.0018(13) 0.0066(15) -0.0005(15)
C4 0.0154(17) 0.0236(18) 0.0336(19) 0.0010(14) 0.0064(14) 0.0008(15)
C5 0.0205(19) 0.0238(19) 0.033(2) -0.0021(14) 0.0065(16) 0.0010(15)

loop_
_atom_type_symbol
_atom_type_description
_atom_type_scat_dispersion_real
_atom_type_scat_dispersion_imag
_atom_type_scat_source
C C 0.0033 0.0016 'International Tables Vol C Tables 4.2.6.8 and 6.1.1.4'
H H 0.0000 0.0000 'International Tables Vol C Tables 4.2.6.8 and 6.1.1.4'
N N 0.0061 0.0033 'International Tables Vol C Tables 4.2.6.8 and 6.1.1.4'
O O 0.0106 0.0060 'International Tables Vol C Tables 4.2.6.8 and 6.1.1.4'
Co Co 0.3494 0.9721 'International Tables Vol C Tables 4.2.6.8 and 6.1.1.4'

loop_
_geom_angle_atom_site_label_1
_geom_angle_atom_site_label_2
_geom_angle_atom_site_label_3
_geom_angle_site_symmetry_1
_geom_angle_site_symmetry_3
_geom_angle
_geom_angle_publ_flag
O5 Co1 O5 3_675 . 180 y
O5 Co1 N1 3_675 . 89.16(12) ?
O5 Co1 N1 . . 90.84(12) yes
O5 Co1 N1 3_675 3_675 90.84(12) ?
O5 Co1 N1 . 3_675 89.16(12) y
N1 Co1 N1 . 3_675 180 y
O5 Co1 O1 3_675 3_675 88.82(12) ?
O5 Co1 O1 . 3_675 91.18(12) y
N1 Co1 O1 . 3_675 103.22(11) y
N1 Co1 O1 3_675 3_675 76.78(11) n
O5 Co1 O1 3_675 . 91.18(12) ?
O5 Co1 O1 . . 88.82(12) yes
N1 Co1 O1 . . 76.78(11) yes
N1 Co1 O1 3_675 . 103.22(11) ?
O1 Co1 O1 3_675 . 180 y
C1 O1 Co1 . . 116.9(2) ?
C5 O4 H4 . . 109.5 ?
Co1 O5 H1W . . 121.4 ?
Co1 O5 H2W . . 119.8 ?
H1W O5 H2W . . 111.9 ?
H3W O6 H4W . . 95.7 ?
N2 N1 C2 . . 106.3(3) ?
N2 N1 Co1 . . 138.6(3) ?
C2 N1 Co1 . . 114.8(2) ?
N1 N2 C4 . . 110.9(3) ?
N1 N2 H2 . . 124.6 ?
C4 N2 H2 . . 124.6 ?
O2 C1 O1 . . 124.1(3) ?
O2 C1 C2 . . 119.7(3) ?
O1 C1 C2 . . 116.2(3) ?
N1 C2 C3 . . 110.7(3) ?
N1 C2 C1 . . 114.8(3) ?
C3 C2 C1 . . 134.5(3) ?
C4 C3 C2 . . 104.3(3) ?
C4 C3 H3 . . 127.9 ?
C2 C3 H3 . . 127.9 ?
N2 C4 C3 . . 107.9(3) ?
N2 C4 C5 . . 121.6(3) ?
C3 C4 C5 . . 130.6(3) ?
O3 C5 O4 . . 125.8(4) ?
O3 C5 C4 . . 122.5(3) ?
O4 C5 C4 . . 111.7(3) ?

loop_
_geom_bond_atom_site_label_1
_geom_bond_atom_site_label_2
_geom_bond_site_symmetry_2
_geom_bond_distance
_geom_bond_publ_flag
Co1 O5 3_675 2.065(3) ?
Co1 O5 . 2.065(3) yes
Co1 N1 . 2.108(3) yes
Co1 N1 3_675 2.108(3) ?
Co1 O1 3_675 2.120(3) ?
Co1 O1 . 2.120(3) yes
O1 C1 . 1.262(5) yes
O2 C1 . 1.256(5) yes
O3 C5 . 1.209(5) ?
O4 C5 . 1.306(5) ?
O4 H4 . 0.8200 ?
O5 H1W . 0.8288 ?
O5 H2W . 0.8277 ?
O6 H3W . 0.8380 ?
O6 H4W . 0.85(11) ?
N1 N2 . 1.336(4) ?
N1 C2 . 1.349(5) ?
N2 C4 . 1.358(5) ?
N2 H2 . 0.8600 ?
C1 C2 . 1.495(5) ?
C2 C3 . 1.400(5) ?
C3 C4 . 1.386(5) ?
C3 H3 . 0.9300 ?
C4 C5 . 1.481(5) ?

loop_
_geom_hbond_atom_site_label_D
_geom_hbond_atom_site_label_H
_geom_hbond_atom_site_label_A
_geom_hbond_site_symmetry_A
_geom_hbond_distance_DH
_geom_hbond_distance_HA
_geom_hbond_distance_DA
_geom_hbond_angle_DHA
O4 H4 O2 2_755 0.82 1.73 2.535(4) 168.9
O5 H1W O3 1_455 0.83 2.07 2.887(4) 171.1
O5 H2W O2 4_576 0.83 1.91 2.726(4) 171.0
O6 H4W O1 3_665 0.85(11) 2.06(11) 2.828(5) 149(10)
O6 H3W O3 2_745 0.84 2.30 2.932(5) 132.4
N2 H2 O6 1_565 0.86 1.91 2.714(5) 155.0

loop_
_geom_torsion_atom_site_label_1
_geom_torsion_atom_site_label_2
_geom_torsion_atom_site_label_3
_geom_torsion_atom_site_label_4
_geom_torsion_site_symmetry_1
_geom_torsion_site_symmetry_2
_geom_torsion_site_symmetry_3
_geom_torsion_site_symmetry_4
_geom_torsion
_geom_torsion_publ_flag
O5 Co1 O1 C1 3_675 . . . 92.3(3) ?
O5 Co1 O1 C1 . . . . -87.7(3) ?
N1 Co1 O1 C1 . . . . 3.4(3) ?
N1 Co1 O1 C1 3_675 . . . -176.6(3) ?
O5 Co1 N1 N2 3_675 . . . 81.6(4) ?
O5 Co1 N1 N2 . . . . -98.4(4) ?
O1 Co1 N1 N2 3_675 . . . -6.9(4) ?
O1 Co1 N1 N2 . . . . 173.1(4) ?
O5 Co1 N1 C2 3_675 . . . -90.0(3) ?
O5 Co1 N1 C2 . . . . 90.0(3) ?
O1 Co1 N1 C2 3_675 . . . -178.6(3) ?
O1 Co1 N1 C2 . . . . 1.4(3) ?
C2 N1 N2 C4 . . . . 0.2(4) ?
Co1 N1 N2 C4 . . . . -171.9(3) ?
Co1 O1 C1 O2 . . . . 172.5(3) ?
Co1 O1 C1 C2 . . . . -7.2(4) ?
N2 N1 C2 C3 . . . . -0.2(4) ?
Co1 N1 C2 C3 . . . . 174.1(3) ?
N2 N1 C2 C1 . . . . -179.5(3) ?
Co1 N1 C2 C1 . . . . -5.3(4) ?
O2 C1 C2 N1 . . . . -171.3(4) ?
O1 C1 C2 N1 . . . . 8.3(5) ?
O2 C1 C2 C3 . . . . 9.5(7) ?
O1 C1 C2 C3 . . . . -170.8(4) ?
N1 C2 C3 C4 . . . . 0.1(4) ?
C1 C2 C3 C4 . . . . 179.3(4) ?
N1 N2 C4 C3 . . . . -0.1(4) ?
N1 N2 C4 C5 . . . . 179.8(3) ?
C2 C3 C4 N2 . . . . 0.0(4) ?
C2 C3 C4 C5 . . . . -179.9(4) ?
N2 C4 C5 O3 . . . . -178.0(4) ?
C3 C4 C5 O3 . . . . 1.9(7) ?
N2 C4 C5 O4 . . . . 2.7(5) ?
C3 C4 C5 O4 . . . . -177.4(4) ?
